data_1543599
loop_
_publ_author_name
'Yu, Junchao'
'Zhang-Negrerie, Daisy'
'Du, Yunfei'

_publ_section_title
;
 Cu(OAc)2-Mediated Cascade Annulation of Diarylalkyne Sulfonamides through
 Dual C-N Bond Formation: Synthesis of 5,10-Dihydroindolo[3,2-b]indoles.
;
_journal_issue 14
_journal_name_full 'Organic letters'
_journal_page_first 3322
_journal_page_last 3325
_journal_paper_doi 10.1021/acs.orglett.6b01343
_journal_volume 18
_journal_year 2016
_chemical_formula_sum 'C28 H20 Br Cl N2 O4 S2'
_chemical_formula_weight 627.94
_chemical_name_systematic
; 
 ? 
;
_space_group_crystal_system monoclinic
_space_group_IT_number 14
_space_group_name_Hall '-P 2yn'
_space_group_name_H-M_alt 'P 1 21/n 1'
_symmetry_space_group_name_Hall '-P 2yn'
_symmetry_space_group_name_H-M 'P 1 21/n 1'
_atom_sites_solution_hydrogens geom
_atom_sites_solution_primary direct
_atom_sites_solution_secondary difmap
_audit_creation_method SHELXL-2014/8
_cell_angle_alpha 90
_cell_angle_beta 94.174(3)
_cell_angle_gamma 90
_cell_formula_units_Z 2
_cell_length_a 5.4375(8)
_cell_length_b 10.0119(15)
_cell_length_c 22.541(3)
_cell_measurement_reflns_used 3390
_cell_measurement_temperature 113(2)
_cell_measurement_theta_max 27.5
_cell_measurement_theta_min 3.4
_cell_volume 1223.9(3)
_computing_cell_refinement 'CrystalClear-SM Expert 2.1 b42'
_computing_data_collection 'CrystalClear-SM Expert 2.1 b42 (Rigaku, 2015)'
_computing_data_reduction 'CrystalClear-SM Expert 2.1 b42'
_computing_molecular_graphics 'CrystalStructure 4.1'
_computing_publication_material 'CrystalStructure 4.1 (Rigaku, 2014)'
_computing_structure_refinement 'SHELXL-2014/8 (Sheldrick, 2014)'
_computing_structure_solution 'SHELXS-97 (Sheldrick, 1990)'
_diffrn_ambient_temperature 113(2)
_diffrn_detector_area_resol_mean 5.814
_diffrn_measured_fraction_theta_full 0.995
_diffrn_measured_fraction_theta_max 0.991
_diffrn_measurement_device_type 'Rigaku XtaLAB P200'
_diffrn_measurement_method '\w and \f scans'
_diffrn_radiation_type MoK\a
_diffrn_radiation_wavelength 0.71073
_diffrn_reflns_av_R_equivalents 0.0210
_diffrn_reflns_av_unetI/netI 0.0164
_diffrn_reflns_Laue_measured_fraction_full 0.995
_diffrn_reflns_Laue_measured_fraction_max 0.991
_diffrn_reflns_limit_h_max 6
_diffrn_reflns_limit_h_min -7
_diffrn_reflns_limit_k_max 12
_diffrn_reflns_limit_k_min -12
_diffrn_reflns_limit_l_max 29
_diffrn_reflns_limit_l_min -29
_diffrn_reflns_number 12047
_diffrn_reflns_point_group_measured_fraction_full 0.995
_diffrn_reflns_point_group_measured_fraction_max 0.991
_diffrn_reflns_theta_full 25.242
_diffrn_reflns_theta_max 27.478
_diffrn_reflns_theta_min 3.396
_exptl_absorpt_coefficient_mu 2.001
_exptl_absorpt_correction_T_max 0.7952
_exptl_absorpt_correction_T_min 0.6903
_exptl_absorpt_correction_type multi-scan
_exptl_absorpt_process_details 'REQAB (Rigaku, 1998)'
_exptl_crystal_colour Colorless
_exptl_crystal_density_diffrn 1.704
_exptl_crystal_density_method 'not measured'
_exptl_crystal_description Prism
_exptl_crystal_F_000 636
_exptl_crystal_size_max 0.200
_exptl_crystal_size_mid 0.180
_exptl_crystal_size_min 0.120
_refine_diff_density_max 0.397
_refine_diff_density_min -0.346
_refine_diff_density_rms 0.056
_refine_ls_extinction_method none
_refine_ls_goodness_of_fit_ref 1.059
_refine_ls_hydrogen_treatment constr
_refine_ls_matrix_type full
_refine_ls_number_parameters 182
_refine_ls_number_reflns 2764
_refine_ls_number_restraints 2
_refine_ls_restrained_S_all 1.073
_refine_ls_R_factor_all 0.0288
_refine_ls_R_factor_gt 0.0234
_refine_ls_shift/su_max 0.003
_refine_ls_shift/su_mean 0.000
_refine_ls_structure_factor_coef Fsqd
_refine_ls_weighting_details 'w=1/[\s^2^(Fo^2^)+(0.0285P)^2^+0.7991P] where P=(Fo^2^+2Fc^2^)/3'
_refine_ls_weighting_scheme calc
_refine_ls_wR_factor_gt 0.0586
_refine_ls_wR_factor_ref 0.0605
_reflns_Friedel_coverage 0.000
_reflns_number_gt 2447
_reflns_number_total 2764
_reflns_threshold_expression 'I > 2\s(I)'
_cod_data_source_file ol6b01343_si_002.cif
_cod_data_source_block shelx
_cod_depositor_comments
;
The following automatic conversions were performed:

'_exptl_absorpt_correction_type' value 'MULTI-SCAN' changed to
'multi-scan' according to
/usr/data/users/saulius/crontab/automatic-downloads/rss-feeds/ACS/lib/dictionaries/cif_core.dic
dictionary named 'cif_core.dic' version 2.4.2 from 2011-04-26.

Automatic conversion script
Id: cif_fix_values 4268 2015-11-12 08:31:59Z antanas 

 Adding full bibliography for 1543599.cif.
;
_cod_database_code 1543599
_shelx_shelxl_version_number 2014/8
_shelx_space_group_comment
; 
The symmetry employed for this shelxl refinement is uniquely defined 
by the following loop, which should always be used as a source of 
symmetry information in preference to the above space-group names. 
They are only intended as comments. 
;
_shelx_estimated_absorpt_t_min 0.690
_shelx_estimated_absorpt_t_max 0.795

loop_
_space_group_symop_operation_xyz
'x, y, z'
'-x+1/2, y+1/2, -z+1/2'
'-x, -y, -z'
'x-1/2, -y-1/2, z-1/2'

loop_
_atom_site_label
_atom_site_type_symbol
_atom_site_fract_x
_atom_site_fract_y
_atom_site_fract_z
_atom_site_U_iso_or_equiv
_atom_site_adp_type
_atom_site_occupancy
_atom_site_site_symmetry_order
_atom_site_calc_flag
_atom_site_refinement_flags_posn
_atom_site_refinement_flags_adp
_atom_site_refinement_flags_occupancy
_atom_site_disorder_assembly
_atom_site_disorder_group
Br1 Br 0.7308(9) 0.5498(4) 1.0676(2) 0.0141(3) Uani 0.5 1 d D . P A 1
Cl1 Cl 0.743(2) 0.5338(9) 1.0677(6) 0.0169(8) Uani 0.5 1 d D . P A 2
S1 S 0.55300(7) 0.05192(4) 0.89994(2) 0.01370(9) Uani 1 1 d . . . . .
O1 O 0.4756(2) 0.17272(11) 0.92648(5) 0.0182(2) Uani 1 1 d . . . . .
O2 O 0.3768(2) -0.04415(11) 0.87709(5) 0.0185(2) Uani 1 1 d . . . . .
N1 N 0.7304(2) -0.02585(13) 0.95329(6) 0.0133(3) Uani 1 1 d . . . . .
C1 C 0.9043(3) 0.04202(15) 0.99174(6) 0.0130(3) Uani 1 1 d . . . . .
C2 C 0.9406(3) 0.16866(15) 1.02150(6) 0.0129(3) Uani 1 1 d . . . . .
C3 C 0.8073(3) 0.28793(15) 1.02424(7) 0.0145(3) Uani 1 1 d . . . . .
H3 H 0.6539 0.2995 1.0018 0.017 Uiso 1 1 calc R U . . .
C4 C 0.9066(3) 0.38786(15) 1.06059(7) 0.0145(3) Uani 1 1 d D . . . .
C5 C 1.1336(3) 0.37586(16) 1.09316(7) 0.0161(3) Uani 1 1 d . . . . .
H5 H 1.1965 0.4483 1.1169 0.019 Uiso 1 1 calc R U . . .
C6 C 1.2669(3) 0.25897(16) 1.09091(7) 0.0165(3) Uani 1 1 d . . . . .
H6 H 1.4217 0.2494 1.1129 0.020 Uiso 1 1 calc R U . . .
C7 C 1.1684(3) 0.15547(15) 1.05550(7) 0.0135(3) Uani 1 1 d . . . . .
C8 C 0.7535(3) 0.09042(16) 0.84465(7) 0.0151(3) Uani 1 1 d . . . . .
C9 C 0.8864(3) 0.20909(17) 0.84897(7) 0.0206(3) Uani 1 1 d . . . . .
H9 H 0.8653 0.2697 0.8806 0.025 Uiso 1 1 calc R U . . .
C10 C 1.0508(3) 0.23775(18) 0.80619(7) 0.0233(4) Uani 1 1 d . . . . .
H10 H 1.1419 0.3188 0.8088 0.028 Uiso 1 1 calc R U . . .
C11 C 1.0845(3) 0.14968(17) 0.75952(7) 0.0207(3) Uani 1 1 d . . . . .
C12 C 0.9473(3) 0.03196(17) 0.75597(7) 0.0216(4) Uani 1 1 d . . . . .
H12 H 0.9666 -0.0282 0.7240 0.026 Uiso 1 1 calc R U . . .
C13 C 0.7825(3) 0.00090(17) 0.79833(7) 0.0196(3) Uani 1 1 d . . . . .
H13 H 0.6912 -0.0800 0.7957 0.024 Uiso 1 1 calc R U . . .
C14 C 1.2709(3) 0.1805(2) 0.71498(8) 0.0272(4) Uani 1 1 d . . . . .
H14A H 1.4377 0.1730 0.7343 0.041 Uiso 1 1 calc R U . . .
H14B H 1.2444 0.2714 0.6998 0.041 Uiso 1 1 calc R U . . .
H14C H 1.2515 0.1169 0.6819 0.041 Uiso 1 1 calc R U . . .

loop_
_atom_site_aniso_label
_atom_site_aniso_U_11
_atom_site_aniso_U_22
_atom_site_aniso_U_33
_atom_site_aniso_U_23
_atom_site_aniso_U_13
_atom_site_aniso_U_12
Br1 0.0173(5) 0.0073(7) 0.0176(4) -0.0020(5) -0.0001(3) 0.0045(5)
Cl1 0.0203(14) 0.0067(16) 0.0233(10) -0.0037(10) -0.0006(8) 0.0049(10)
S1 0.01309(19) 0.01445(18) 0.01314(17) -0.00112(13) -0.00199(14) 0.00175(14)
O1 0.0182(6) 0.0171(5) 0.0188(5) -0.0031(4) -0.0022(4) 0.0050(4)
O2 0.0158(6) 0.0187(6) 0.0204(6) -0.0018(4) -0.0034(5) -0.0004(4)
N1 0.0132(6) 0.0134(6) 0.0130(6) -0.0013(5) -0.0015(5) 0.0011(5)
C1 0.0129(8) 0.0147(7) 0.0115(6) 0.0001(5) 0.0019(6) 0.0000(6)
C2 0.0140(7) 0.0137(7) 0.0110(7) -0.0004(5) 0.0021(6) -0.0011(6)
C3 0.0142(8) 0.0156(7) 0.0138(7) -0.0002(6) 0.0007(6) 0.0005(6)
C4 0.0174(8) 0.0122(7) 0.0144(7) 0.0002(5) 0.0044(6) 0.0026(6)
C5 0.0173(8) 0.0162(7) 0.0147(7) -0.0030(6) 0.0016(6) -0.0025(6)
C6 0.0148(8) 0.0184(8) 0.0160(7) -0.0018(6) -0.0012(6) -0.0015(6)
C7 0.0147(7) 0.0128(7) 0.0131(7) 0.0010(5) 0.0026(6) 0.0007(6)
C8 0.0154(8) 0.0165(7) 0.0131(7) 0.0013(6) -0.0014(6) 0.0015(6)
C9 0.0257(9) 0.0186(8) 0.0173(7) -0.0021(6) 0.0001(7) -0.0022(7)
C10 0.0274(10) 0.0221(9) 0.0200(8) 0.0020(7) -0.0003(7) -0.0049(7)
C11 0.0205(9) 0.0256(9) 0.0157(7) 0.0060(6) -0.0005(6) 0.0058(7)
C12 0.0268(9) 0.0224(9) 0.0157(7) -0.0014(6) 0.0014(7) 0.0060(7)
C13 0.0231(9) 0.0172(8) 0.0182(8) -0.0016(6) -0.0015(6) 0.0009(7)
C14 0.0263(10) 0.0348(10) 0.0209(8) 0.0075(7) 0.0039(7) 0.0033(8)

loop_
_atom_type_symbol
_atom_type_description
_atom_type_scat_dispersion_real
_atom_type_scat_dispersion_imag
_atom_type_scat_source
C C 0.0033 0.0016 'International Tables Vol C Tables 4.2.6.8 and 6.1.1.4'
H H 0.0000 0.0000 'International Tables Vol C Tables 4.2.6.8 and 6.1.1.4'
N N 0.0061 0.0033 'International Tables Vol C Tables 4.2.6.8 and 6.1.1.4'
O O 0.0106 0.0060 'International Tables Vol C Tables 4.2.6.8 and 6.1.1.4'
S S 0.1246 0.1234 'International Tables Vol C Tables 4.2.6.8 and 6.1.1.4'
Cl Cl 0.1484 0.1585 'International Tables Vol C Tables 4.2.6.8 and 6.1.1.4'
Br Br -0.2901 2.4595 'International Tables Vol C Tables 4.2.6.8 and 6.1.1.4'

loop_
_geom_angle_atom_site_label_1
_geom_angle_atom_site_label_2
_geom_angle_atom_site_label_3
_geom_angle
_geom_angle_site_symmetry_1
_geom_angle_site_symmetry_3
O1 S1 O2 120.80(7) . .
O1 S1 N1 105.34(7) . .
O2 S1 N1 106.37(7) . .
O1 S1 C8 109.18(8) . .
O2 S1 C8 109.08(7) . .
N1 S1 C8 104.85(7) . .
C1 N1 C7 105.96(12) . 3_757
C1 N1 S1 122.82(10) . .
C7 N1 S1 121.95(10) 3_757 .
C1 C1 N1 109.50(16) 3_757 .
C1 C1 C2 109.80(17) 3_757 .
N1 C1 C2 140.61(14) . .
C3 C2 C7 119.42(14) . .
C3 C2 C1 135.80(14) . .
C7 C2 C1 104.76(13) . .
C4 C3 C2 117.60(14) . .
C4 C3 H3 121.2 . .
C2 C3 H3 121.2 . .
C3 C4 C5 122.96(14) . .
C3 C4 Cl1 119.3(5) . .
C5 C4 Cl1 117.8(5) . .
C3 C4 Br1 119.5(2) . .
C5 C4 Br1 117.6(2) . .
C6 C5 C4 120.07(14) . .
C6 C5 H5 120.0 . .
C4 C5 H5 120.0 . .
C5 C6 C7 118.13(15) . .
C5 C6 H6 120.9 . .
C7 C6 H6 120.9 . .
C6 C7 C2 121.79(14) . .
C6 C7 N1 128.30(14) . 3_757
C2 C7 N1 109.91(13) . 3_757
C9 C8 C13 121.01(15) . .
C9 C8 S1 118.95(12) . .
C13 C8 S1 120.01(13) . .
C8 C9 C10 118.99(15) . .
C8 C9 H9 120.5 . .
C10 C9 H9 120.5 . .
C9 C10 C11 121.22(16) . .
C9 C10 H10 119.4 . .
C11 C10 H10 119.4 . .
C12 C11 C10 118.59(16) . .
C12 C11 C14 121.13(16) . .
C10 C11 C14 120.26(17) . .
C13 C12 C11 121.23(16) . .
C13 C12 H12 119.4 . .
C11 C12 H12 119.4 . .
C12 C13 C8 118.95(16) . .
C12 C13 H13 120.5 . .
C8 C13 H13 120.5 . .
C11 C14 H14A 109.5 . .
C11 C14 H14B 109.5 . .
H14A C14 H14B 109.5 . .
C11 C14 H14C 109.5 . .
H14A C14 H14C 109.5 . .
H14B C14 H14C 109.5 . .

loop_
_geom_bond_atom_site_label_1
_geom_bond_atom_site_label_2
_geom_bond_distance
_geom_bond_site_symmetry_2
Br1 C4 1.894(3) .
Cl1 C4 1.723(8) .
S1 O1 1.4263(12) .
S1 O2 1.4271(12) .
S1 N1 1.6776(13) .
S1 C8 1.7571(17) .
N1 C1 1.4099(19) .
N1 C7 1.4291(19) 3_757
C1 C1 1.368(3) 3_757
C1 C2 1.441(2) .
C2 C3 1.401(2) .
C2 C7 1.415(2) .
C3 C4 1.378(2) .
C3 H3 0.9500 .
C4 C5 1.395(2) .
C5 C6 1.379(2) .
C5 H5 0.9500 .
C6 C7 1.391(2) .
C6 H6 0.9500 .
C7 N1 1.4291(19) 3_757
C8 C9 1.390(2) .
C8 C13 1.394(2) .
C9 C10 1.392(2) .
C9 H9 0.9500 .
C10 C11 1.395(2) .
C10 H10 0.9500 .
C11 C12 1.394(2) .
C11 C14 1.509(2) .
C12 C13 1.391(2) .
C12 H12 0.9500 .
C13 H13 0.9500 .
C14 H14A 0.9800 .
C14 H14B 0.9800 .
C14 H14C 0.9800 .

loop_
_geom_torsion_atom_site_label_1
_geom_torsion_atom_site_label_2
_geom_torsion_atom_site_label_3
_geom_torsion_atom_site_label_4
_geom_torsion
_geom_torsion_site_symmetry_1
_geom_torsion_site_symmetry_4
O1 S1 N1 C1 -41.74(14) . .
O2 S1 N1 C1 -171.08(12) . .
C8 S1 N1 C1 73.42(13) . .
O1 S1 N1 C7 176.27(12) . 3_757
O2 S1 N1 C7 46.93(14) . 3_757
C8 S1 N1 C7 -68.56(13) . 3_757
C7 N1 C1 C1 -2.9(2) 3_757 3_757
S1 N1 C1 C1 -149.94(14) . 3_757
C7 N1 C1 C2 -178.81(19) 3_757 .
S1 N1 C1 C2 34.1(3) . .
C1 C1 C2 C3 -176.93(18) 3_757 .
N1 C1 C2 C3 -1.0(3) . .
C1 C1 C2 C7 1.4(2) 3_757 .
N1 C1 C2 C7 177.37(18) . .
C7 C2 C3 C4 -0.1(2) . .
C1 C2 C3 C4 178.11(17) . .
C2 C3 C4 C5 1.4(2) . .
C2 C3 C4 Cl1 -177.4(5) . .
C2 C3 C4 Br1 -178.5(2) . .
C3 C4 C5 C6 -1.5(2) . .
Cl1 C4 C5 C6 177.3(5) . .
Br1 C4 C5 C6 178.4(2) . .
C4 C5 C6 C7 0.1(2) . .
C5 C6 C7 C2 1.2(2) . .
C5 C6 C7 N1 -179.16(15) . 3_757
C3 C2 C7 C6 -1.3(2) . .
C1 C2 C7 C6 -179.95(14) . .
C3 C2 C7 N1 179.07(13) . 3_757
C1 C2 C7 N1 0.38(16) . 3_757
O1 S1 C8 C9 25.62(15) . .
O2 S1 C8 C9 159.56(12) . .
N1 S1 C8 C9 -86.84(14) . .
O1 S1 C8 C13 -156.17(12) . .
O2 S1 C8 C13 -22.23(15) . .
N1 S1 C8 C13 91.36(13) . .
C13 C8 C9 C10 -0.1(2) . .
S1 C8 C9 C10 178.06(13) . .
C8 C9 C10 C11 -0.2(3) . .
C9 C10 C11 C12 0.7(3) . .
C9 C10 C11 C14 -177.68(16) . .
C10 C11 C12 C13 -1.0(2) . .
C14 C11 C12 C13 177.42(16) . .
C11 C12 C13 C8 0.7(2) . .
C9 C8 C13 C12 -0.1(2) . .
S1 C8 C13 C12 -178.28(12) . .
